data_4515915
loop_
_publ_author_name
'Yadav, Jhillu Singh'
'Singh, Shweta'
'Das, Saibal'

_publ_section_title
;
 Stereoselective Total Syntheses of Acutifolone A, Bisacutifolone A and B,
 Pinguisenol, and Isonaviculol.
;
_journal_issue 1
_journal_name_full 'ACS omega'
_journal_page_first 636
_journal_page_last 647
_journal_paper_doi 10.1021/acsomega.7b01513
_journal_volume 3
_journal_year 2018
_chemical_absolute_configuration syn
_chemical_compound_source 'see text'
_chemical_formula_iupac 'C13 H18 O3'
_chemical_formula_moiety 'C13 H18 O3'
_chemical_formula_structural 'C13 H18 O3'
_chemical_formula_sum 'C13 H18 O3'
_chemical_formula_weight 222.27
_chemical_name_systematic
;
Methyl (1a<i>S</i>,4a<i>R</i>,5<i>R</i>,7a<i>R</i>)-5-methyl-2-oxo-
octahydrocyclopropa[<i>d</i>]indene- 4a-carboxylate
;
_space_group_IT_number 19
_space_group_name_Hall 'P 2ac 2ab'
_space_group_name_H-M_alt 'P 21 21 21'
_symmetry_cell_setting orthorhombic
_symmetry_Int_Tables_number 19
_symmetry_space_group_name_Hall 'P 2ac 2ab'
_symmetry_space_group_name_H-M 'P 21 21 21'
_atom_sites_solution_hydrogens geom
_atom_sites_solution_primary direct
_atom_sites_solution_secondary difmap
_cell_angle_alpha 90
_cell_angle_beta 90
_cell_angle_gamma 90
_cell_formula_units_Z 4
_cell_length_a 7.1234(17)
_cell_length_b 7.7506(19)
_cell_length_c 21.457(10)
_cell_measurement_reflns_used 946
_cell_measurement_temperature 291(2)
_cell_measurement_theta_max 29.0338
_cell_measurement_theta_min 3.0194
_cell_volume 1184.7(7)
_computing_cell_refinement
;
CrysAlisPro, Agilent Technologies,
Version 1.171.35.19 (release 27-10-2011 CrysAlis171 .NET)
(compiled Oct 27 2011,15:02:11)
;
_computing_data_collection
;
CrysAlisPro, Agilent Technologies,
Version 1.171.35.19 (release 27-10-2011 CrysAlis171 .NET)
(compiled Oct 27 2011,15:02:11)
;
_computing_data_reduction
;
CrysAlisPro, Agilent Technologies,
Version 1.171.35.19 (release 27-10-2011 CrysAlis171 .NET)
(compiled Oct 27 2011,15:02:11)
;
_computing_molecular_graphics 'PLATON (Spek, 2003) and CAMERON (Watkin et al., 1993)'
_computing_publication_material 'PLATON (Spek, 2003)'
_computing_structure_refinement 'SHELXL-97 (Sheldrick, 2008)'
_computing_structure_solution 'SIR92 (Altomare et al., 1994)'
_diffrn_ambient_temperature 291(2)
_diffrn_detector_area_resol_mean 16.1293
_diffrn_measured_fraction_theta_full 0.998
_diffrn_measured_fraction_theta_max 0.888
_diffrn_measurement_details
;
#__ type_ start__ end____ width___ exp.time_
  1 omega   38.00   84.00   1.0000   39.2200
omega____ theta____ kappa____ phi______ frames
    -       19.9670  178.0000  150.0000 46

#__ type_ start__ end____ width___ exp.time_
  2 omega  -24.00    3.00   1.0000   39.2200
omega____ theta____ kappa____ phi______ frames
    -       19.9670  -57.0000  -30.0000 27

#__ type_ start__ end____ width___ exp.time_
  3 omega  -53.00   29.00   1.0000   39.2200
omega____ theta____ kappa____ phi______ frames
    -       19.9670  -38.0000 -150.0000 82

;
_diffrn_measurement_device_type 'SuperNova, Dual, Cu at zero, Eos'
_diffrn_measurement_method '\w scans'
_diffrn_orient_matrix_UB_11 -0.0996777000
_diffrn_orient_matrix_UB_12 0.0022289000
_diffrn_orient_matrix_UB_13 -0.0006187000
_diffrn_orient_matrix_UB_21 -0.0015560000
_diffrn_orient_matrix_UB_22 -0.0580743000
_diffrn_orient_matrix_UB_23 -0.0257325000
_diffrn_orient_matrix_UB_31 -0.0017109000
_diffrn_orient_matrix_UB_32 -0.0708006000
_diffrn_orient_matrix_UB_33 0.0205872000
_diffrn_radiation_monochromator mirror
_diffrn_radiation_source 'SuperNova (Mo) X-ray Source'
_diffrn_radiation_type 'Mo K\a'
_diffrn_radiation_wavelength 0.7107
_diffrn_reflns_av_R_equivalents 0.0400
_diffrn_reflns_av_sigmaI/netI 0.0584
_diffrn_reflns_limit_h_max 8
_diffrn_reflns_limit_h_min -9
_diffrn_reflns_limit_k_max 7
_diffrn_reflns_limit_k_min -10
_diffrn_reflns_limit_l_max 27
_diffrn_reflns_limit_l_min -18
_diffrn_reflns_number 3701
_diffrn_reflns_theta_full 25.00
_diffrn_reflns_theta_max 29.01
_diffrn_reflns_theta_min 3.01
_exptl_absorpt_coefficient_mu 0.087
_exptl_absorpt_correction_T_max 0.9760
_exptl_absorpt_correction_T_min 0.8189
_exptl_absorpt_correction_type multi-scan
_exptl_absorpt_process_details
;
CrysAlisPro, Agilent Technologies,
Version 1.171.35.19 (release 27-10-2011 CrysAlis171 .NET)
(compiled Oct 27 2011,15:02:11)
Empirical absorption correction using spherical harmonics,
 implemented in SCALE3 ABSPACK scaling algorithm.
;
_exptl_crystal_colour colorless
_exptl_crystal_density_diffrn 1.246
_exptl_crystal_density_method 'Not Measured'
_exptl_crystal_description needle-like
_exptl_crystal_F_000 480
_exptl_crystal_size_max 0.53
_exptl_crystal_size_mid 0.30
_exptl_crystal_size_min 0.28
_refine_diff_density_max 0.165
_refine_diff_density_min -0.146
_refine_diff_density_rms 0.038
_refine_ls_extinction_coef 0.074(6)
_refine_ls_extinction_expression Fc^*^=kFc[1+0.001xFc^2^\l^3^/sin(2\q)]^-1/4^
_refine_ls_extinction_method SHELXL
_refine_ls_goodness_of_fit_ref 1.098
_refine_ls_hydrogen_treatment constr
_refine_ls_matrix_type full
_refine_ls_number_parameters 148
_refine_ls_number_reflns 2485
_refine_ls_number_restraints 0
_refine_ls_restrained_S_all 1.098
_refine_ls_R_factor_all 0.0810
_refine_ls_R_factor_gt 0.0576
_refine_ls_shift/su_max 0.000
_refine_ls_shift/su_mean 0.000
_refine_ls_structure_factor_coef Fsqd
_refine_ls_weighting_details 'calc w=1/[\s^2^(Fo^2^)+(0.0485P)^2^+0.1243P] where P=(Fo^2^+2Fc^2^)/3'
_refine_ls_weighting_scheme calc
_refine_ls_wR_factor_gt 0.1268
_refine_ls_wR_factor_ref 0.1489
_reflns_number_gt 1766
_reflns_number_total 2485
_reflns_threshold_expression I>2\s(I)
_cod_data_source_file ao7b01513_si_002.cif
_cod_data_source_block exp_4391
_cod_original_cell_volume 1184.6(7)
_cod_database_code 4515915
_publcif_datablock.id {8c0e47cd-cdd5-44d5-a02a-712442bdc10e}

loop_
_symmetry_equiv_pos_site_id
_symmetry_equiv_pos_as_xyz
1 x,y,z
2 1/2-x,-y,1/2+z
3 1/2+x,1/2-y,-z
4 -x,1/2+y,1/2-z

loop_
_atom_site_label
_atom_site_type_symbol
_atom_site_fract_x
_atom_site_fract_y
_atom_site_fract_z
_atom_site_U_iso_or_equiv
_atom_site_adp_type
_atom_site_occupancy
_atom_site_symmetry_multiplicity
_atom_site_calc_flag
_atom_site_refinement_flags
C1 C 0.5879(4) 1.0240(3) 0.10727(12) 0.0429(7) Uani 1 1 d .
C2 C 0.3727(4) 1.0195(4) 0.11266(15) 0.0542(8) Uani 1 1 d .
C3 C 0.2998(4) 1.1056(4) 0.17202(15) 0.0569(8) Uani 1 1 d .
C4 C 0.3476(5) 1.2944(4) 0.17045(15) 0.0585(8) Uani 1 1 d .
C5 C 0.5442(4) 1.3365(3) 0.15563(16) 0.0563(8) Uani 1 1 d .
C6 C 0.6705(4) 1.2023(3) 0.12477(13) 0.0434(6) Uani 1 1 d .
C7 C 0.8068(5) 1.2596(4) 0.07404(14) 0.0627(9) Uani 1 1 d .
C8 C 0.8369(5) 1.1001(4) 0.03342(15) 0.0649(9) Uani 1 1 d .
C9 C 0.6532(4) 0.9995(4) 0.03921(13) 0.0586(8) Uani 1 1 d .
C10 C 0.6621(6) 0.8102(5) 0.01707(18) 0.0949(14) Uani 1 1 d .
C11 C 0.6715(4) 0.8824(3) 0.14749(14) 0.0492(7) Uani 1 1 d .
C12 C 0.9525(5) 0.7420(4) 0.17812(17) 0.0743(10) Uani 1 1 d .
C13 C 0.7019(4) 1.2498(4) 0.19043(14) 0.0560(8) Uani 1 1 d .
O1 O 0.5830(3) 0.7760(3) 0.17587(12) 0.0782(8) Uani 1 1 d .
O2 O 0.8595(3) 0.8840(2) 0.14708(10) 0.0547(6) Uani 1 1 d .
O3 O 0.2291(4) 1.4046(3) 0.17799(16) 0.0960(10) Uani 1 1 d .
H2A H 0.3188 1.0773 0.0768 0.065 Uiso 1 1 calc R
H2B H 0.3311 0.9004 0.1119 0.065 Uiso 1 1 calc R
H3A H 0.1649 1.0910 0.1749 0.068 Uiso 1 1 calc R
H3B H 0.3568 1.0522 0.2083 0.068 Uiso 1 1 calc R
H5 H 0.5676 1.4564 0.1434 0.068 Uiso 1 1 calc R
H7A H 0.9245 1.2978 0.0921 0.075 Uiso 1 1 calc R
H7B H 0.7538 1.3532 0.0498 0.075 Uiso 1 1 calc R
H8A H 0.9420 1.0323 0.0485 0.078 Uiso 1 1 calc R
H8B H 0.8604 1.1325 -0.0095 0.078 Uiso 1 1 calc R
H9 H 0.5611 1.0581 0.0127 0.070 Uiso 1 1 calc R
H10A H 0.5434 0.7553 0.0245 0.142 Uiso 1 1 calc R
H10B H 0.7587 0.7504 0.0396 0.142 Uiso 1 1 calc R
H10C H 0.6898 0.8071 -0.0267 0.142 Uiso 1 1 calc R
H12A H 0.9148 0.6352 0.1592 0.111 Uiso 1 1 calc R
H12B H 0.9184 0.7414 0.2214 0.111 Uiso 1 1 calc R
H12C H 1.0860 0.7553 0.1743 0.111 Uiso 1 1 calc R
H13A H 0.8120 1.3184 0.2001 0.067 Uiso 1 1 calc R
H13B H 0.6685 1.1657 0.2220 0.067 Uiso 1 1 calc R

loop_
_atom_site_aniso_label
_atom_site_aniso_U_11
_atom_site_aniso_U_22
_atom_site_aniso_U_33
_atom_site_aniso_U_23
_atom_site_aniso_U_13
_atom_site_aniso_U_12
C1 0.0368(13) 0.0440(15) 0.0480(15) -0.0040(13) -0.0040(12) 0.0001(12)
C2 0.0396(15) 0.0568(17) 0.0662(18) -0.0143(16) 0.0000(14) -0.0037(14)
C3 0.0453(15) 0.0522(16) 0.073(2) -0.0112(15) 0.0101(16) 0.0001(14)
C4 0.0520(17) 0.0494(16) 0.074(2) -0.0101(15) 0.0018(17) 0.0031(15)
C5 0.0564(17) 0.0360(14) 0.076(2) -0.0033(15) 0.0016(17) 0.0014(13)
C6 0.0396(13) 0.0361(13) 0.0545(14) 0.0037(12) -0.0002(13) -0.0023(12)
C7 0.0601(19) 0.0589(18) 0.0692(19) 0.0147(16) 0.0102(16) -0.0020(18)
C8 0.0594(18) 0.082(2) 0.0535(17) 0.0121(16) 0.0107(16) 0.005(2)
C9 0.0413(15) 0.087(2) 0.0474(16) -0.0117(16) -0.0057(13) 0.0115(18)
C10 0.064(2) 0.127(3) 0.093(3) -0.068(3) 0.003(2) -0.002(3)
C11 0.0459(15) 0.0377(13) 0.0641(18) -0.0012(13) 0.0032(15) -0.0042(14)
C12 0.062(2) 0.0594(19) 0.101(3) 0.0277(19) -0.011(2) 0.0128(17)
C13 0.0583(19) 0.0475(15) 0.0622(17) -0.0087(14) -0.0031(15) -0.0082(15)
O1 0.0630(14) 0.0554(13) 0.116(2) 0.0229(14) 0.0097(14) -0.0102(12)
O2 0.0452(10) 0.0469(10) 0.0720(13) 0.0140(10) -0.0065(10) 0.0003(10)
O3 0.0687(15) 0.0613(14) 0.158(3) -0.0160(16) 0.0138(18) 0.0190(13)

loop_
_atom_type_symbol
_atom_type_description
_atom_type_scat_dispersion_real
_atom_type_scat_dispersion_imag
_atom_type_scat_source
C C 0.0033 0.0016 ' International Tables Vol C Tables 4.2.6.8 and 6.1.1.4'
H H 0.0000 0.0000 ' International Tables Vol C Tables 4.2.6.8 and 6.1.1.4'
O O 0.0106 0.0060 ' International Tables Vol C Tables 4.2.6.8 and 6.1.1.4'

loop_
_geom_angle_atom_site_label_1
_geom_angle_atom_site_label_2
_geom_angle_atom_site_label_3
_geom_angle
C1 C2 H2A 109.0
C1 C2 H2B 109.0
C1 C9 H9 106.8
C2 C1 C6 112.4(2)
C2 C1 C9 111.6(2)
C2 C3 H3A 109.8
C2 C3 H3B 109.8
C3 C2 C1 113.0(2)
C3 C2 H2A 109.0
C3 C2 H2B 109.0
C4 C3 C2 109.2(3)
C4 C3 H3A 109.8
C4 C3 H3B 109.8
C4 C5 C13 120.2(3)
C4 C5 C6 120.2(2)
C4 C5 H5 115.4
C5 C13 H13A 117.6
C5 C13 H13B 117.6
C5 C4 C3 115.8(3)
C5 C6 C1 119.3(2)
C6 C13 C5 61.6(2)
C6 C13 H13A 117.6
C6 C13 H13B 117.6
C6 C5 H5 115.4
C6 C7 C8 105.1(2)
C6 C7 H7A 110.7
C6 C7 H7B 110.7
C7 C6 C1 109.2(2)
C7 C6 C5 119.1(2)
C7 C8 C9 104.2(3)
C7 C8 H8A 110.9
C7 C8 H8B 110.9
C8 C7 H7A 110.7
C8 C7 H7B 110.7
C8 C9 C1 105.8(2)
C8 C9 C10 115.1(3)
C8 C9 H9 106.8
C9 C1 C6 103.0(2)
C9 C10 H10A 109.5
C9 C10 H10B 109.5
C9 C10 H10C 109.5
C9 C8 H8A 110.9
C9 C8 H8B 110.9
C10 C9 C1 114.9(3)
C10 C9 H9 106.8
C11 C1 C2 109.4(2)
C11 C1 C6 111.0(2)
C11 C1 C9 109.3(2)
C11 O2 C12 116.6(2)
C13 C5 C6 58.10(18)
C13 C5 H5 115.4
C13 C6 C1 120.8(2)
C13 C6 C5 60.28(19)
C13 C6 C7 120.9(3)
O1 C11 C1 125.3(3)
O1 C11 O2 122.2(3)
O2 C11 C1 112.5(2)
O2 C12 H12A 109.5
O2 C12 H12B 109.5
O2 C12 H12C 109.5
O3 C4 C3 121.7(3)
O3 C4 C5 122.3(3)
H2A C2 H2B 107.8
H3A C3 H3B 108.3
H7A C7 H7B 108.8
H8A C8 H8B 108.9
H10A C10 H10B 109.5
H10A C10 H10C 109.5
H10B C10 H10C 109.5
H12A C12 H12B 109.5
H12A C12 H12C 109.5
H12B C12 H12C 109.5
H13A C13 H13B 114.7

loop_
_geom_bond_atom_site_label_1
_geom_bond_atom_site_label_2
_geom_bond_distance
C1 C11 1.518(4)
C1 C2 1.537(4)
C1 C6 1.548(4)
C1 C9 1.544(4)
C2 C3 1.529(4)
C2 H2A 0.9700
C2 H2B 0.9700
C3 C4 1.503(4)
C3 H3A 0.9700
C3 H3B 0.9700
C4 C5 1.473(4)
C5 C13 1.507(4)
C5 H5 0.9800
C6 C13 1.473(4)
C6 C5 1.527(4)
C6 C7 1.525(4)
C7 H7A 0.9700
C7 H7B 0.9700
C8 C7 1.527(4)
C8 H8A 0.9700
C8 H8B 0.9700
C9 C10 1.544(5)
C9 C8 1.529(5)
C9 H9 0.9800
C10 H10A 0.9600
C10 H10B 0.9600
C10 H10C 0.9600
C12 H12A 0.9600
C12 H12B 0.9600
C12 H12C 0.9600
C13 H13A 0.9700
C13 H13B 0.9700
O1 C11 1.204(3)
O2 C11 1.340(4)
O2 C12 1.447(3)
O3 C4 1.212(4)

loop_
_geom_torsion_atom_site_label_1
_geom_torsion_atom_site_label_2
_geom_torsion_atom_site_label_3
_geom_torsion_atom_site_label_4
_geom_torsion
C1 C2 C3 C4 64.2(4)
C1 C6 C13 C5 -108.4(3)
C1 C6 C5 C13 110.9(3)
C1 C6 C5 C4 2.0(4)
C1 C6 C7 C8 -11.6(3)
C1 C9 C8 C7 -36.6(3)
C2 C1 C11 O1 4.5(4)
C2 C1 C11 O2 -177.2(2)
C2 C1 C6 C13 82.0(3)
C2 C1 C6 C5 11.1(4)
C2 C1 C6 C7 -130.7(3)
C2 C1 C9 C10 -82.3(3)
C2 C1 C9 C8 149.5(3)
C2 C3 C4 C5 -49.7(4)
C2 C3 C4 O3 126.9(4)
C3 C4 C5 C13 -50.4(4)
C3 C4 C5 C6 18.0(4)
C4 C5 C13 C6 108.9(3)
C5 C6 C7 C8 -153.5(3)
C6 C1 C11 O1 129.1(3)
C6 C1 C11 O2 -52.6(3)
C6 C1 C2 C3 -44.0(3)
C6 C1 C9 C10 156.9(3)
C6 C1 C9 C8 28.7(3)
C7 C6 C13 C5 108.1(3)
C7 C6 C5 C13 -111.0(3)
C7 C6 C5 C4 140.1(3)
C9 C1 C11 O1 -118.0(3)
C9 C1 C11 O2 60.3(3)
C9 C1 C2 C3 -159.2(3)
C9 C1 C6 C13 -157.7(3)
C9 C1 C6 C5 131.4(3)
C9 C1 C6 C7 -10.4(3)
C9 C8 C7 C6 29.3(3)
C10 C9 C8 C7 -164.6(3)
C11 C1 C2 C3 79.7(3)
C11 C1 C6 C13 -40.9(3)
C11 C1 C6 C5 -111.8(3)
C11 C1 C6 C7 106.4(3)
C11 C1 C9 C10 38.8(3)
C11 C1 C9 C8 -89.3(3)
C12 O2 C11 C1 -173.1(2)
C12 O2 C11 O1 5.2(4)
C13 C6 C5 C4 -108.9(3)
C13 C6 C7 C8 135.7(3)
O3 C4 C5 C13 133.0(3)
O3 C4 C5 C6 -158.6(3)
